data_1545247
loop_
_publ_author_name
'Gavrikov, Andrey V.'
'Koroteev, Pavel S.'
'Efimov, Nikolay N.'
'Dobrokhotova, Zhanna V.'
'Ilyukhin, Andrey B.'
'Kostopoulos, Andreas K.'
'Ariciu, Ana-Maria'
'Novotortsev, Vladimir M.'

_publ_section_title
;
 Novel mononuclear and 1D-polymeric derivatives of lanthanides and
 (\h(6)-benzoic acid)tricarbonylchromium: synthesis, structure and
 magnetism.
;
_journal_issue 10
_journal_name_full 'Dalton transactions (Cambridge, England : 2003)'
_journal_page_first 3369
_journal_page_last 3380
_journal_paper_doi 10.1039/c6dt04895a
_journal_volume 46
_journal_year 2017
_chemical_formula_moiety 'C20 H21 Cr O10 Yb'
_chemical_formula_sum 'C20 H21 Cr O10 Yb'
_chemical_formula_weight 646.41
_space_group_IT_number 15
_symmetry_cell_setting monoclinic
_symmetry_Int_Tables_number 15
_symmetry_space_group_name_Hall '-C 2yc'
_symmetry_space_group_name_H-M 'C 1 2/c 1'
_atom_sites_solution_hydrogens mixed
_audit_conform_dict_location ftp://ftp.iucr.org/pub/cif_core.dic
_audit_conform_dict_name cif_core.dic
_audit_conform_dict_version 2.4.3
_audit_creation_date 2015-11-21T23:30:24-00:00
_audit_creation_method 'WinGX routine CIF_UPDATE'
_audit_update_record
;
2017-01-31 deposited with the CCDC.
2017-02-13 downloaded from the CCDC.
;
_cell_angle_alpha 90
_cell_angle_beta 93.9870(10)
_cell_angle_gamma 90
_cell_formula_units_Z 8
_cell_length_a 23.0974(9)
_cell_length_b 10.4746(4)
_cell_length_c 18.9178(7)
_cell_measurement_reflns_used 5239
_cell_measurement_temperature 150(2)
_cell_measurement_theta_max 24.9
_cell_measurement_theta_min 2.16
_cell_volume 4565.8(3)
_computing_cell_refinement 'Bruker SAINT'
_computing_data_collection 'Bruker APEX2'
_computing_data_reduction 'Bruker SAINT'
_computing_molecular_graphics 'Bruker SHELXTL'
_computing_publication_material 'Bruker SHELXTL'
_computing_structure_refinement 'SHELXL-2014/7 (Sheldrick, 2014)'
_computing_structure_solution 'SHELXS-2014 (Sheldrick, 2008)'
_diffrn_ambient_temperature 150(2)
_diffrn_measured_fraction_theta_full 0.999
_diffrn_measured_fraction_theta_max 0.998
_diffrn_measurement_device_type 'Bruker APEX-II CCD'
_diffrn_measurement_method '\f and \w scans'
_diffrn_radiation_monochromator graphite
_diffrn_radiation_type MoK\a
_diffrn_radiation_wavelength 0.71073
_diffrn_reflns_av_R_equivalents 0.0626
_diffrn_reflns_av_unetI/netI 0.0519
_diffrn_reflns_Laue_measured_fraction_full 0.999
_diffrn_reflns_Laue_measured_fraction_max 0.998
_diffrn_reflns_limit_h_max 32
_diffrn_reflns_limit_h_min -32
_diffrn_reflns_limit_k_max 14
_diffrn_reflns_limit_k_min -14
_diffrn_reflns_limit_l_max 26
_diffrn_reflns_limit_l_min -26
_diffrn_reflns_number 30982
_diffrn_reflns_point_group_measured_fraction_full 0.999
_diffrn_reflns_point_group_measured_fraction_max 0.998
_diffrn_reflns_theta_full 25.242
_diffrn_reflns_theta_max 30.058
_diffrn_reflns_theta_min 2.365
_diffrn_standards_number 0
_exptl_absorpt_coefficient_mu 4.599
_exptl_absorpt_correction_T_max 0.746
_exptl_absorpt_correction_T_min 0.5843
_exptl_absorpt_correction_type multi-scan
_exptl_absorpt_process_details 'SADABS (Sheldrick, 2003)'
_exptl_crystal_colour yellow
_exptl_crystal_density_diffrn 1.881
_exptl_crystal_description block
_exptl_crystal_F_000 2520
_exptl_crystal_preparation ', Magnetic properties'
_exptl_crystal_size_max 0.16
_exptl_crystal_size_mid 0.08
_exptl_crystal_size_min 0.06
_refine_diff_density_max 1.08
_refine_diff_density_min -0.909
_refine_diff_density_rms 0.152
_refine_ls_extinction_method none
_refine_ls_goodness_of_fit_ref 0.971
_refine_ls_hydrogen_treatment mixed
_refine_ls_matrix_type full
_refine_ls_number_parameters 299
_refine_ls_number_reflns 6684
_refine_ls_number_restraints 0
_refine_ls_restrained_S_all 0.971
_refine_ls_R_factor_all 0.0493
_refine_ls_R_factor_gt 0.0309
_refine_ls_shift/su_max 0.002
_refine_ls_shift/su_mean 0
_refine_ls_structure_factor_coef Fsqd
_refine_ls_weighting_details 'w=1/[\s^2^(Fo^2^)+(0.0300P)^2^] where P=(Fo^2^+2Fc^2^)/3'
_refine_ls_weighting_scheme calc
_refine_ls_wR_factor_gt 0.0615
_refine_ls_wR_factor_ref 0.0678
_reflns_Friedel_coverage 0
_reflns_number_gt 5170
_reflns_number_total 6684
_reflns_threshold_expression 'I > 2\s(I)'
_cod_data_source_file c6dt04895a2.cif
_cod_data_source_block 8
_cod_depositor_comments 'Adding full bibliography for 1545244--1545251.cif.'
_cod_original_sg_symbol_H-M 'C 2/c'
_cod_database_code 1545247

loop_
_symmetry_equiv_pos_as_xyz
'x, y, z'
'-x, y, -z+1/2'
'x+1/2, y+1/2, z'
'-x+1/2, y+1/2, -z+1/2'
'-x, -y, -z'
'x, -y, z-1/2'
'-x+1/2, -y+1/2, -z'
'x+1/2, -y+1/2, z-1/2'

loop_
_atom_site_label
_atom_site_type_symbol
_atom_site_fract_x
_atom_site_fract_y
_atom_site_fract_z
_atom_site_U_iso_or_equiv
_atom_site_adp_type
_atom_site_occupancy
_atom_site_site_symmetry_order
_atom_site_calc_flag
_atom_site_refinement_flags_posn
_atom_site_refinement_flags_adp
Yb1 Yb 0.25212(2) 0.59276(2) 0.23467(2) 0.01308(5) Uani 1 1 d . .
Cr1 Cr 0.39436(3) 0.27836(6) 0.04525(3) 0.02039(13) Uani 1 1 d . .
O1 O 0.27403(11) 0.4455(2) 0.15555(13) 0.0194(5) Uani 1 1 d . .
O2 O 0.27235(11) 0.2431(2) 0.19100(13) 0.0200(5) Uani 1 1 d . .
O3 O 0.32438(10) 0.7224(2) 0.20069(14) 0.0210(5) Uani 1 1 d . .
O4 O 0.33598(11) 0.5271(2) 0.29585(13) 0.0211(5) Uani 1 1 d . .
O5 O 0.21326(11) 0.7099(2) 0.14322(13) 0.0223(6) Uani 1 1 d . .
O6 O 0.15821(11) 0.5269(3) 0.21842(14) 0.0222(6) Uani 1 1 d . .
O7 O 0.45123(14) 0.5362(3) 0.05660(19) 0.0461(9) Uani 1 1 d . .
O8 O 0.50192(14) 0.1729(4) -0.01337(18) 0.0489(9) Uani 1 1 d . .
O9 O 0.44436(16) 0.2161(4) 0.19197(17) 0.0554(10) Uani 1 1 d . .
O10 O 0.23289(12) 0.4447(2) 0.32156(14) 0.0187(5) Uani 1 1 d . .
H1 H 0.2045(18) 0.390(4) 0.309(2) 0.022 Uiso 1 1 d . U
H2 H 0.2650(18) 0.399(4) 0.333(2) 0.022 Uiso 1 1 d . U
C1 C 0.28284(15) 0.3280(3) 0.14697(18) 0.0156(7) Uani 1 1 d . .
C2 C 0.30471(14) 0.2866(3) 0.07791(19) 0.0168(7) Uani 1 1 d . .
C3 C 0.31112(16) 0.3765(3) 0.02405(19) 0.0201(8) Uani 1 1 d . .
H3A H 0.3019 0.4636 0.0318 0.024 Uiso 1 1 calc R U
C4 C 0.33123(17) 0.3382(4) -0.0418(2) 0.0274(9) Uani 1 1 d . .
H4A H 0.3348 0.3989 -0.0785 0.033 Uiso 1 1 calc R U
C5 C 0.34580(17) 0.2104(4) -0.0521(2) 0.0303(9) Uani 1 1 d . .
H5A H 0.3601 0.1846 -0.0957 0.036 Uiso 1 1 calc R U
C6 C 0.33938(18) 0.1190(4) 0.0020(2) 0.0293(9) Uani 1 1 d . .
H6A H 0.3486 0.0319 -0.0057 0.035 Uiso 1 1 calc R U
C7 C 0.31947(17) 0.1576(4) 0.0664(2) 0.0240(8) Uani 1 1 d . .
H7A H 0.3158 0.0967 0.103 0.029 Uiso 1 1 calc R U
C8 C 0.40807(18) 0.8034(4) 0.1508(2) 0.0315(10) Uani 1 1 d . .
H8A H 0.4015 0.8902 0.1678 0.047 Uiso 1 1 calc R U
H8B H 0.3917 0.7952 0.1017 0.047 Uiso 1 1 calc R U
H8C H 0.4499 0.7861 0.1527 0.047 Uiso 1 1 calc R U
C9 C 0.37883(16) 0.7083(4) 0.1972(2) 0.0217(8) Uani 1 1 d . .
C10 C 0.41128(16) 0.6160(4) 0.2339(2) 0.0274(9) Uani 1 1 d . .
H10A H 0.4511 0.6083 0.225 0.033 Uiso 1 1 calc R U
C11 C 0.38914(16) 0.5331(4) 0.2834(2) 0.0230(8) Uani 1 1 d . .
C12 C 0.43035(18) 0.4478(5) 0.3265(3) 0.0379(11) Uani 1 1 d . .
H12A H 0.4177 0.3588 0.3208 0.057 Uiso 1 1 calc R U
H12B H 0.4307 0.4718 0.3766 0.057 Uiso 1 1 calc R U
H12C H 0.4695 0.4571 0.3102 0.057 Uiso 1 1 calc R U
C13 C 0.1649(2) 0.7897(4) 0.0380(2) 0.0401(11) Uani 1 1 d . .
H13A H 0.1259 0.7877 0.0141 0.06 Uiso 1 1 calc R U
H13B H 0.1932 0.7602 0.0053 0.06 Uiso 1 1 calc R U
H13C H 0.1744 0.8772 0.0531 0.06 Uiso 1 1 calc R U
C14 C 0.16694(17) 0.7037(3) 0.1019(2) 0.0237(8) Uani 1 1 d . .
C15 C 0.12005(17) 0.6257(4) 0.1133(2) 0.0245(8) Uani 1 1 d . .
H15A H 0.0878 0.6276 0.0794 0.029 Uiso 1 1 calc R U
C16 C 0.11720(16) 0.5446(4) 0.1713(2) 0.0210(8) Uani 1 1 d . .
C17 C 0.06116(17) 0.4737(4) 0.1806(2) 0.0335(10) Uani 1 1 d . .
H17A H 0.0697 0.3833 0.1899 0.05 Uiso 1 1 calc R U
H17B H 0.0356 0.4815 0.1372 0.05 Uiso 1 1 calc R U
H17C H 0.042 0.5102 0.2205 0.05 Uiso 1 1 calc R U
C18 C 0.42957(18) 0.4365(4) 0.0527(2) 0.0296(9) Uani 1 1 d . .
C19 C 0.46080(17) 0.2138(4) 0.0095(2) 0.0294(9) Uani 1 1 d . .
C20 C 0.42559(18) 0.2400(4) 0.1358(2) 0.0322(10) Uani 1 1 d . .

loop_
_atom_site_aniso_label
_atom_site_aniso_U_11
_atom_site_aniso_U_22
_atom_site_aniso_U_33
_atom_site_aniso_U_23
_atom_site_aniso_U_13
_atom_site_aniso_U_12
Yb1 0.01434(7) 0.01084(7) 0.01429(8) -0.00124(6) 0.00273(5) 0.00016(6)
Cr1 0.0205(3) 0.0236(3) 0.0174(3) 0.0000(2) 0.0038(2) 0.0001(2)
O1 0.0277(14) 0.0145(12) 0.0165(13) -0.0023(10) 0.0054(11) 0.0009(10)
O2 0.0269(14) 0.0155(12) 0.0185(13) 0.0029(10) 0.0073(11) -0.0021(10)
O3 0.0167(12) 0.0140(12) 0.0326(15) 0.0036(11) 0.0038(11) -0.0001(10)
O4 0.0171(13) 0.0229(13) 0.0231(14) 0.0010(11) 0.0006(11) -0.0008(10)
O5 0.0262(14) 0.0174(13) 0.0222(14) 0.0027(10) -0.0050(11) -0.0030(11)
O6 0.0164(13) 0.0259(14) 0.0241(15) 0.0019(11) 0.0009(11) -0.0012(11)
O7 0.043(2) 0.0326(18) 0.062(2) 0.0020(17) -0.0003(17) -0.0101(16)
O8 0.0278(18) 0.073(3) 0.047(2) -0.0082(18) 0.0102(15) 0.0125(16)
O9 0.059(2) 0.078(3) 0.0269(19) 0.0138(18) -0.0067(17) -0.002(2)
O10 0.0191(13) 0.0134(12) 0.0237(14) 0.0003(10) 0.0022(11) -0.0016(10)
C1 0.0165(17) 0.0145(16) 0.0157(17) 0.0000(13) 0.0015(13) -0.0007(13)
C2 0.0164(17) 0.0160(17) 0.0183(18) -0.0030(14) 0.0048(14) -0.0028(13)
C3 0.0218(19) 0.0207(18) 0.0182(18) 0.0032(14) 0.0052(15) -0.0017(14)
C4 0.027(2) 0.038(2) 0.0165(19) 0.0030(17) 0.0021(16) -0.0029(18)
C5 0.024(2) 0.040(2) 0.028(2) -0.0156(19) 0.0076(17) -0.0038(18)
C6 0.028(2) 0.026(2) 0.035(2) -0.0143(17) 0.0097(18) -0.0022(16)
C7 0.025(2) 0.0201(19) 0.028(2) -0.0007(16) 0.0115(17) -0.0021(15)
C8 0.027(2) 0.032(2) 0.036(2) 0.0071(18) 0.0088(18) -0.0042(18)
C9 0.0192(18) 0.0223(19) 0.024(2) -0.0041(15) 0.0056(15) -0.0054(15)
C10 0.0148(18) 0.034(2) 0.034(2) 0.0012(17) 0.0099(16) -0.0031(16)
C11 0.0169(18) 0.027(2) 0.025(2) -0.0040(16) 0.0001(15) 0.0022(15)
C12 0.021(2) 0.047(3) 0.045(3) 0.018(2) -0.0042(19) 0.0051(19)
C13 0.052(3) 0.036(3) 0.030(3) 0.010(2) -0.012(2) -0.009(2)
C14 0.031(2) 0.0171(18) 0.022(2) -0.0036(15) -0.0036(16) 0.0049(16)
C15 0.023(2) 0.026(2) 0.023(2) -0.0060(15) -0.0052(16) 0.0042(15)
C16 0.0166(18) 0.0194(17) 0.027(2) -0.0091(15) 0.0000(15) 0.0020(14)
C17 0.021(2) 0.043(3) 0.037(3) -0.005(2) 0.0004(18) -0.0067(19)
C18 0.022(2) 0.035(2) 0.031(2) 0.0050(18) 0.0026(17) -0.0024(17)
C19 0.022(2) 0.040(2) 0.027(2) -0.0033(18) 0.0014(17) 0.0012(18)
C20 0.030(2) 0.037(2) 0.030(2) 0.0024(19) 0.0051(18) -0.0018(18)

loop_
_atom_type_symbol
_atom_type_description
_atom_type_scat_dispersion_real
_atom_type_scat_dispersion_imag
_atom_type_scat_source
C C 0.0033 0.0016 'International Tables Vol C Tables 4.2.6.8 and 6.1.1.4'
H H 0 0 'International Tables Vol C Tables 4.2.6.8 and 6.1.1.4'
O O 0.0106 0.006 'International Tables Vol C Tables 4.2.6.8 and 6.1.1.4'
Cr Cr 0.3209 0.6236 'International Tables Vol C Tables 4.2.6.8 and 6.1.1.4'
Yb Yb -0.385 5.5486 'International Tables Vol C Tables 4.2.6.8 and 6.1.1.4'

loop_
_geom_angle_atom_site_label_1
_geom_angle_atom_site_label_2
_geom_angle_atom_site_label_3
_geom_angle
_geom_angle_site_symmetry_1
_geom_angle_site_symmetry_3
O2 Yb1 O1 177.23(9) 4 .
O2 Yb1 O5 89.70(9) 4 .
O1 Yb1 O5 87.61(9) . .
O2 Yb1 O6 91.06(9) 4 .
O1 Yb1 O6 87.61(9) . .
O5 Yb1 O6 74.73(9) . .
O2 Yb1 O3 88.83(9) 4 .
O1 Yb1 O3 91.04(9) . .
O5 Yb1 O3 73.72(9) . .
O6 Yb1 O3 148.46(9) . .
O2 Yb1 O4 97.87(9) 4 .
O1 Yb1 O4 84.74(9) . .
O5 Yb1 O4 145.88(9) . .
O6 Yb1 O4 137.82(9) . .
O3 Yb1 O4 73.23(9) . .
O2 Yb1 O10 87.46(9) 4 .
O1 Yb1 O10 94.38(9) . .
O5 Yb1 O10 145.04(9) . .
O6 Yb1 O10 70.50(9) . .
O3 Yb1 O10 140.96(9) . .
O4 Yb1 O10 68.85(9) . .
O2 Yb1 H2 96.6(8) 4 .
O1 Yb1 H2 85.8(8) . .
O5 Yb1 H2 159.6(8) . .
O6 Yb1 H2 85.7(9) . .
O3 Yb1 H2 125.6(9) . .
O4 Yb1 H2 52.4(9) . .
O10 Yb1 H2 17.9(9) . .
C18 Cr1 C19 89.06(19) . .
C18 Cr1 C20 89.02(19) . .
C19 Cr1 C20 88.84(19) . .
C18 Cr1 C3 88.25(16) . .
C19 Cr1 C3 147.62(16) . .
C20 Cr1 C3 123.36(17) . .
C18 Cr1 C7 148.09(16) . .
C19 Cr1 C7 122.64(17) . .
C20 Cr1 C7 88.16(17) . .
C3 Cr1 C7 67.19(14) . .
C18 Cr1 C2 111.16(16) . .
C19 Cr1 C2 159.65(16) . .
C20 Cr1 C2 93.57(16) . .
C3 Cr1 C2 37.21(13) . .
C7 Cr1 C2 37.44(13) . .
C18 Cr1 C5 123.28(18) . .
C19 Cr1 C5 87.88(16) . .
C20 Cr1 C5 147.45(18) . .
C3 Cr1 C5 67.05(15) . .
C7 Cr1 C5 66.80(15) . .
C2 Cr1 C5 79.25(14) . .
C18 Cr1 C4 93.82(17) . .
C19 Cr1 C4 110.62(17) . .
C20 Cr1 C4 160.35(17) . .
C3 Cr1 C4 37.52(14) . .
C7 Cr1 C4 79.18(15) . .
C2 Cr1 C4 67.28(14) . .
C5 Cr1 C4 36.87(15) . .
C18 Cr1 C6 160.16(18) . .
C19 Cr1 C6 93.33(17) . .
C20 Cr1 C6 110.71(18) . .
C3 Cr1 C6 79.22(15) . .
C7 Cr1 C6 36.71(14) . .
C2 Cr1 C6 66.92(14) . .
C5 Cr1 C6 37.32(16) . .
C4 Cr1 C6 66.92(16) . .
C1 O1 Yb1 143.9(2) . .
C1 O2 Yb1 176.2(2) . 4_545
C9 O3 Yb1 133.7(2) . .
C11 O4 Yb1 133.4(2) . .
C14 O5 Yb1 135.3(2) . .
C16 O6 Yb1 135.1(2) . .
Yb1 O10 H1 115(3) . .
Yb1 O10 H2 109(3) . .
H1 O10 H2 108(3) . .
O2 C1 O1 124.5(3) . .
O2 C1 C2 117.8(3) . .
O1 C1 C2 117.6(3) . .
C3 C2 C7 119.4(3) . .
C3 C2 C1 119.9(3) . .
C7 C2 C1 120.7(3) . .
C3 C2 Cr1 71.0(2) . .
C7 C2 Cr1 71.2(2) . .
C1 C2 Cr1 129.5(2) . .
C2 C3 C4 120.4(3) . .
C2 C3 Cr1 71.8(2) . .
C4 C3 Cr1 72.0(2) . .
C2 C3 H3A 119.8 . .
C4 C3 H3A 119.8 . .
Cr1 C3 H3A 128.7 . .
C5 C4 C3 119.4(4) . .
C5 C4 Cr1 71.3(2) . .
C3 C4 Cr1 70.5(2) . .
C5 C4 H4A 120.3 . .
C3 C4 H4A 120.3 . .
Cr1 C4 H4A 130.4 . .
C4 C5 C6 120.5(4) . .
C4 C5 Cr1 71.8(2) . .
C6 C5 Cr1 71.8(2) . .
C4 C5 H5A 119.7 . .
C6 C5 H5A 119.7 . .
Cr1 C5 H5A 129 . .
C7 C6 C5 119.6(4) . .
C7 C6 Cr1 71.0(2) . .
C5 C6 Cr1 70.9(2) . .
C7 C6 H6A 120.2 . .
C5 C6 H6A 120.2 . .
Cr1 C6 H6A 130.5 . .
C6 C7 C2 120.7(4) . .
C6 C7 Cr1 72.3(2) . .
C2 C7 Cr1 71.3(2) . .
C6 C7 H7A 119.7 . .
C2 C7 H7A 119.7 . .
Cr1 C7 H7A 129.1 . .
C9 C8 H8A 109.5 . .
C9 C8 H8B 109.5 . .
H8A C8 H8B 109.5 . .
C9 C8 H8C 109.5 . .
H8A C8 H8C 109.5 . .
H8B C8 H8C 109.5 . .
O3 C9 C10 124.0(3) . .
O3 C9 C8 115.7(3) . .
C10 C9 C8 120.2(3) . .
C9 C10 C11 124.1(4) . .
C9 C10 H10A 118 . .
C11 C10 H10A 118 . .
O4 C11 C10 123.9(4) . .
O4 C11 C12 117.0(4) . .
C10 C11 C12 119.0(4) . .
C11 C12 H12A 109.5 . .
C11 C12 H12B 109.5 . .
H12A C12 H12B 109.5 . .
C11 C12 H12C 109.5 . .
H12A C12 H12C 109.5 . .
H12B C12 H12C 109.5 . .
C14 C13 H13A 109.5 . .
C14 C13 H13B 109.5 . .
H13A C13 H13B 109.5 . .
C14 C13 H13C 109.5 . .
H13A C13 H13C 109.5 . .
H13B C13 H13C 109.5 . .
O5 C14 C15 124.3(4) . .
O5 C14 C13 115.9(4) . .
C15 C14 C13 119.8(4) . .
C14 C15 C16 124.2(4) . .
C14 C15 H15A 117.9 . .
C16 C15 H15A 117.9 . .
O6 C16 C15 124.7(3) . .
O6 C16 C17 116.8(4) . .
C15 C16 C17 118.5(3) . .
C16 C17 H17A 109.5 . .
C16 C17 H17B 109.5 . .
H17A C17 H17B 109.5 . .
C16 C17 H17C 109.5 . .
H17A C17 H17C 109.5 . .
H17B C17 H17C 109.5 . .
O7 C18 Cr1 179.1(4) . .
O8 C19 Cr1 179.3(4) . .
O9 C20 Cr1 179.3(4) . .

loop_
_geom_bond_atom_site_label_1
_geom_bond_atom_site_label_2
_geom_bond_distance
_geom_bond_site_symmetry_2
Yb1 O2 2.211(2) 4
Yb1 O1 2.232(2) .
Yb1 O5 2.256(2) .
Yb1 O6 2.277(2) .
Yb1 O3 2.279(2) .
Yb1 O4 2.292(2) .
Yb1 O10 2.325(3) .
Yb1 H2 2.76(4) .
Cr1 C18 1.846(4) .
Cr1 C19 1.848(4) .
Cr1 C20 1.856(5) .
Cr1 C3 2.192(4) .
Cr1 C7 2.202(4) .
Cr1 C2 2.204(3) .
Cr1 C5 2.207(4) .
Cr1 C4 2.212(4) .
Cr1 C6 2.219(4) .
O1 C1 1.260(4) .
O2 C1 1.254(4) .
O2 Yb1 2.211(2) 4_545
O3 C9 1.273(4) .
O4 C11 1.268(4) .
O5 C14 1.282(4) .
O6 C16 1.268(4) .
O7 C18 1.158(5) .
O8 C19 1.153(5) .
O9 C20 1.147(5) .
O10 H1 0.89(4) .
O10 H2 0.90(4) .
C1 C2 1.497(5) .
C2 C3 1.402(5) .
C2 C7 1.414(5) .
C3 C4 1.417(5) .
C3 H3A 0.95 .
C4 C5 1.397(6) .
C4 H4A 0.95 .
C5 C6 1.416(6) .
C5 H5A 0.95 .
C6 C7 1.392(5) .
C6 H6A 0.95 .
C7 H7A 0.95 .
C8 C9 1.518(5) .
C8 H8A 0.98 .
C8 H8B 0.98 .
C8 H8C 0.98 .
C9 C10 1.380(5) .
C10 C11 1.400(5) .
C10 H10A 0.95 .
C11 C12 1.504(5) .
C12 H12A 0.98 .
C12 H12B 0.98 .
C12 H12C 0.98 .
C13 C14 1.506(5) .
C13 H13A 0.98 .
C13 H13B 0.98 .
C13 H13C 0.98 .
C14 C15 1.386(5) .
C15 C16 1.392(5) .
C15 H15A 0.95 .
C16 C17 1.513(5) .
C17 H17A 0.98 .
C17 H17B 0.98 .
C17 H17C 0.98 .

loop_
_geom_hbond_atom_site_label_D
_geom_hbond_atom_site_label_H
_geom_hbond_atom_site_label_A
_geom_hbond_distance_DH
_geom_hbond_distance_HA
_geom_hbond_distance_DA
_geom_hbond_angle_DHA
_geom_hbond_site_symmetry_A
O10 H2 O5 0.90(4) 2.09(4) 2.815(3) 138(3) 4_545
O10 H1 O3 0.89(4) 1.88(4) 2.696(3) 151(4) 4_545
C15 H15A O8 0.95 2.6 3.539(5) 170.7 3_455
